data_4080311
loop_
_publ_author_name
'Hegemann, Corinna'
'Tyrra, Wieland'
'Neud\"orfl, J\"org-Martin'
'Mathur, Sanjay'

_publ_section_title
;
 Synthetic and Structural Investigations on the Reactivity of the Cd--I
 Bond in [ICd{Zr2(OPri)9}] to Construct New Mixed-Metal Alkoxides
;
_journal_issue 6
_journal_name_full Organometallics
_journal_page_first 1654
_journal_paper_doi 10.1021/om301053b
_journal_volume 32
_journal_year 2013
_chemical_formula_moiety 'C30 H68 Cd Cl N O13 Zr2'
_chemical_formula_sum 'C30 H68 Cd Cl N O13 Zr2'
_chemical_formula_weight 981.14
_chemical_name_systematic
;
 ?
;
_space_group_IT_number 2
_symmetry_cell_setting triclinic
_symmetry_space_group_name_Hall '-P 1'
_symmetry_space_group_name_H-M 'P -1'
_atom_sites_solution_hydrogens geom
_atom_sites_solution_primary direct
_atom_sites_solution_secondary difmap
_audit_creation_method SHELXL-97
_cell_angle_alpha 78.046(3)
_cell_angle_beta 76.960(3)
_cell_angle_gamma 68.863(3)
_cell_formula_units_Z 2
_cell_length_a 9.5647(4)
_cell_length_b 12.1060(5)
_cell_length_c 20.6284(8)
_cell_measurement_reflns_used 46840
_cell_measurement_temperature 170(2)
_cell_measurement_theta_max 26.87
_cell_measurement_theta_min 1.82
_cell_volume 2149.53(16)
_computing_cell_refinement 'X-Area (Stoe & Cie, 2001)'
_computing_data_collection 'X-Area (Stoe & Cie, 2001)'
_computing_data_reduction 'X-Area (Stoe & Cie, 2001)'
_computing_structure_refinement 'SHELXL-97 (Sheldrick, 1997)'
_computing_structure_solution 'SHELXS-97 (Sheldrick, 1990)'
_diffrn_ambient_temperature 170(2)
_diffrn_detector_area_resol_mean 'not measured'
_diffrn_measured_fraction_theta_full 0.980
_diffrn_measured_fraction_theta_max 0.980
_diffrn_measurement_device_type 'IPDS 2 T (Stoe & Cie)'
_diffrn_measurement_method '\w and \f scans'
_diffrn_radiation_monochromator graphite
_diffrn_radiation_source 'fine-focus sealed tube'
_diffrn_radiation_type MoK\a
_diffrn_radiation_wavelength 0.71073
_diffrn_reflns_av_R_equivalents 0.0700
_diffrn_reflns_av_sigmaI/netI 0.0459
_diffrn_reflns_limit_h_max 12
_diffrn_reflns_limit_h_min -10
_diffrn_reflns_limit_k_max 15
_diffrn_reflns_limit_k_min -15
_diffrn_reflns_limit_l_max 26
_diffrn_reflns_limit_l_min -26
_diffrn_reflns_number 30257
_diffrn_reflns_theta_full 26.87
_diffrn_reflns_theta_max 26.87
_diffrn_reflns_theta_min 1.82
_diffrn_standards_decay_% 'not measured'
_diffrn_standards_interval_count 'not measured'
_diffrn_standards_interval_time 'not measured'
_diffrn_standards_number 'not measured'
_exptl_absorpt_coefficient_mu 1.082
_exptl_absorpt_correction_T_max 0.9305
_exptl_absorpt_correction_T_min 0.7678
_exptl_absorpt_correction_type numerical
_exptl_absorpt_process_details
;
The absorption correction (X-RED; Stoe & Cie, 2001)
was performed after optimizing the crystal shape
using X-SHAPE (Stoe & Cie, 1999).
;
_exptl_crystal_colour colourless
_exptl_crystal_density_diffrn 1.516
_exptl_crystal_density_meas ?
_exptl_crystal_density_method 'not measured'
_exptl_crystal_description plate
_exptl_crystal_F_000 1008
_exptl_crystal_size_max 0.51
_exptl_crystal_size_mid 0.26
_exptl_crystal_size_min 0.13
_refine_diff_density_max 0.891
_refine_diff_density_min -1.099
_refine_diff_density_rms 0.110
_refine_ls_extinction_coef 'not measured'
_refine_ls_extinction_method none
_refine_ls_goodness_of_fit_ref 1.045
_refine_ls_hydrogen_treatment constr
_refine_ls_matrix_type full
_refine_ls_number_parameters 433
_refine_ls_number_reflns 9076
_refine_ls_number_restraints 0
_refine_ls_restrained_S_all 1.045
_refine_ls_R_factor_all 0.0378
_refine_ls_R_factor_gt 0.0352
_refine_ls_shift/su_max 0.002
_refine_ls_shift/su_mean 0.000
_refine_ls_structure_factor_coef Fsqd
_refine_ls_weighting_details 'calc w=1/[\s^2^(Fo^2^)+(0.0476P)^2^+2.0809P] where P=(Fo^2^+2Fc^2^)/3'
_refine_ls_weighting_scheme calc
_refine_ls_wR_factor_gt 0.0932
_refine_ls_wR_factor_ref 0.0961
_reflns_number_gt 8408
_reflns_number_total 9076
_reflns_threshold_expression >2sigma(I)
_cod_data_source_file om301053b_si_002.cif
_cod_data_source_block 7
_cod_depositor_comments
;
The following automatic conversions were performed:

'_exptl_crystal_density_meas' value 'not measured' was changed to '?'
- the value is perceived as not measured.

Automatic conversion script
Id: cif_fix_values 3008 2015-01-20 13:52:24Z robertas 
;
_cod_original_cell_volume 2149.53(15)
_cod_database_code 4080311

loop_
_symmetry_equiv_pos_as_xyz
'x, y, z'
'-x, -y, -z'

loop_
_atom_site_label
_atom_site_type_symbol
_atom_site_fract_x
_atom_site_fract_y
_atom_site_fract_z
_atom_site_U_iso_or_equiv
_atom_site_adp_type
_atom_site_occupancy
_atom_site_symmetry_multiplicity
_atom_site_calc_flag
_atom_site_refinement_flags
Cd1 Cd 0.60936(2) 0.248717(17) 0.305354(9) 0.02905(7) Uani 1 1 d .
Zr1 Zr 0.67195(3) -0.02539(2) 0.273849(12) 0.02600(7) Uani 1 1 d .
Zr2 Zr 0.57286(3) 0.20665(2) 0.156758(12) 0.02567(7) Uani 1 1 d .
Cl1 Cl 0.37741(8) 0.40268(6) 0.41777(4) 0.03899(16) Uani 1 1 d .
O4 O 0.47874(18) 0.15722(15) 0.26552(9) 0.0252(3) Uani 1 1 d .
O3 O 0.76057(19) 0.12152(15) 0.21823(9) 0.0261(3) Uani 1 1 d .
O13 O 0.4017(4) 0.4602(4) 0.34976(15) 0.0833(10) Uani 1 1 d .
O2 O 0.5616(2) 0.35017(16) 0.20097(9) 0.0330(4) Uani 1 1 d .
O1 O 0.6857(2) 0.04901(17) 0.35278(9) 0.0335(4) Uani 1 1 d .
O6 O 0.3830(2) 0.25587(19) 0.12341(10) 0.0382(4) Uani 1 1 d .
O8 O 0.5395(2) -0.11894(18) 0.30932(12) 0.0431(5) Uani 1 1 d .
O5 O 0.6213(2) 0.01531(16) 0.17153(9) 0.0303(4) Uani 1 1 d .
O7 O 0.6993(2) 0.23740(19) 0.07294(9) 0.0379(4) Uani 1 1 d .
O9 O 0.8622(2) -0.15307(17) 0.26256(11) 0.0381(4) Uani 1 1 d .
O10 O 0.4576(3) 0.2781(2) 0.41349(18) 0.0704(9) Uani 1 1 d .
O11 O 0.2215(3) 0.4186(3) 0.44109(16) 0.0675(8) Uani 1 1 d .
O12 O 0.4380(4) 0.4455(3) 0.45872(16) 0.0796(10) Uani 1 1 d .
N1 N 0.7598(3) 0.3226(2) 0.34323(13) 0.0382(5) Uani 1 1 d .
C10 C 0.7080(5) 0.0110(3) 0.42112(16) 0.0526(9) Uani 1 1 d .
H10 H 0.6312 0.0689 0.4487 0.063 Uiso 1 1 calc R
C30 C 0.9143(3) 0.1202(3) 0.19144(17) 0.0407(7) Uani 1 1 d .
H30 H 0.9097 0.2006 0.1686 0.049 Uiso 1 1 calc R
C41 C 0.2872(4) 0.1202(3) 0.36055(17) 0.0471(8) Uani 1 1 d .
H41A H 0.3458 0.0367 0.3660 0.071 Uiso 1 1 calc R
H41B H 0.1811 0.1297 0.3733 0.071 Uiso 1 1 calc R
H41C H 0.3152 0.1605 0.3885 0.071 Uiso 1 1 calc R
C40 C 0.3183(3) 0.1734(3) 0.28759(14) 0.0316(5) Uani 1 1 d .
H40 H 0.2872 0.1324 0.2599 0.038 Uiso 1 1 calc R
C1 C 0.7981(3) 0.3597(3) 0.38008(15) 0.0363(6) Uani 1 1 d .
C42 C 0.2248(3) 0.3047(3) 0.27850(16) 0.0415(7) Uani 1 1 d .
H42A H 0.2438 0.3378 0.2322 0.062 Uiso 1 1 calc R
H42B H 0.2525 0.3460 0.3060 0.062 Uiso 1 1 calc R
H42C H 0.1189 0.3136 0.2916 0.062 Uiso 1 1 calc R
C50 C 0.6057(4) -0.0716(3) 0.13851(16) 0.0393(6) Uani 1 1 d .
H50 H 0.6357 -0.1490 0.1670 0.047 Uiso 1 1 calc R
C32 C 1.0048(4) 0.0908(4) 0.2460(2) 0.0618(11) Uani 1 1 d .
H32A H 0.9548 0.1463 0.2779 0.093 Uiso 1 1 calc R
H32B H 1.1040 0.0960 0.2274 0.093 Uiso 1 1 calc R
H32C H 1.0141 0.0111 0.2681 0.093 Uiso 1 1 calc R
C60 C 0.2727(4) 0.2949(3) 0.08063(17) 0.0443(7) Uani 1 1 d .
H60 H 0.2425 0.2268 0.0782 0.053 Uiso 1 1 calc R
C31 C 0.9900(3) 0.0338(3) 0.14012(16) 0.0414(7) Uani 1 1 d .
H31A H 0.9299 0.0547 0.1052 0.062 Uiso 1 1 calc R
H31B H 0.9986 -0.0461 0.1617 0.062 Uiso 1 1 calc R
H31C H 1.0895 0.0383 0.1211 0.062 Uiso 1 1 calc R
C20 C 0.5598(4) 0.4676(3) 0.16751(19) 0.0483(8) Uani 1 1 d .
H20 H 0.5909 0.4617 0.1194 0.058 Uiso 1 1 calc R
C61 C 0.1335(4) 0.3915(4) 0.1091(2) 0.0617(10) Uani 1 1 d .
H61A H 0.0947 0.3617 0.1538 0.093 Uiso 1 1 calc R
H61B H 0.0571 0.4140 0.0812 0.093 Uiso 1 1 calc R
H61C H 0.1607 0.4599 0.1104 0.093 Uiso 1 1 calc R
C90 C 0.9879(4) -0.2591(3) 0.25666(18) 0.0455(7) Uani 1 1 d .
H90 H 1.0765 -0.2377 0.2315 0.055 Uiso 1 1 calc R
C70 C 0.7617(4) 0.2820(3) 0.00815(15) 0.0429(7) Uani 1 1 d .
H70 H 0.6848 0.3546 -0.0090 0.051 Uiso 1 1 calc R
C22 C 0.6766(5) 0.5015(3) 0.1882(2) 0.0584(9) Uani 1 1 d .
H22A H 0.7738 0.4404 0.1804 0.088 Uiso 1 1 calc R
H22B H 0.6495 0.5098 0.2351 0.088 Uiso 1 1 calc R
H22C H 0.6820 0.5760 0.1624 0.088 Uiso 1 1 calc R
C2 C 0.8479(4) 0.4039(3) 0.42804(18) 0.0508(8) Uani 1 1 d .
H2A H 0.7648 0.4709 0.4452 0.061 Uiso 1 1 calc R
H2B H 0.9307 0.4332 0.4050 0.061 Uiso 1 1 calc R
C3 C 0.8992(7) 0.3124(4) 0.4852(2) 0.0798(15) Uani 1 1 d .
H3A H 0.9313 0.3467 0.5149 0.120 Uiso 1 1 calc R
H3B H 0.9827 0.2464 0.4688 0.120 Uiso 1 1 calc R
H3C H 0.8170 0.2847 0.5092 0.120 Uiso 1 1 calc R
C72 C 0.8975(4) 0.3137(3) 0.01304(19) 0.0530(8) Uani 1 1 d .
H72A H 0.8665 0.3733 0.0424 0.080 Uiso 1 1 calc R
H72B H 0.9395 0.3445 -0.0308 0.080 Uiso 1 1 calc R
H72C H 0.9730 0.2435 0.0306 0.080 Uiso 1 1 calc R
C62 C 0.3409(5) 0.3377(4) 0.01117(18) 0.0575(9) Uani 1 1 d .
H62A H 0.4291 0.2747 -0.0051 0.086 Uiso 1 1 calc R
H62B H 0.3695 0.4054 0.0126 0.086 Uiso 1 1 calc R
H62C H 0.2676 0.3605 -0.0183 0.086 Uiso 1 1 calc R
C71 C 0.8029(5) 0.1904(4) -0.03831(17) 0.0569(9) Uani 1 1 d .
H71A H 0.7138 0.1731 -0.0404 0.085 Uiso 1 1 calc R
H71B H 0.8775 0.1185 -0.0218 0.085 Uiso 1 1 calc R
H71C H 0.8437 0.2210 -0.0824 0.085 Uiso 1 1 calc R
C52 C 0.4441(5) -0.0430(4) 0.1312(3) 0.0818(16) Uani 1 1 d .
H52A H 0.3809 -0.0370 0.1745 0.123 Uiso 1 1 calc R
H52B H 0.4352 -0.1053 0.1118 0.123 Uiso 1 1 calc R
H52C H 0.4122 0.0317 0.1024 0.123 Uiso 1 1 calc R
C91 C 0.9567(5) -0.3374(4) 0.2182(3) 0.0768(13) Uani 1 1 d .
H91A H 0.9345 -0.2943 0.1751 0.115 Uiso 1 1 calc R
H91B H 0.8713 -0.3606 0.2427 0.115 Uiso 1 1 calc R
H91C H 1.0444 -0.4075 0.2123 0.115 Uiso 1 1 calc R
C92 C 1.0213(5) -0.3202(4) 0.3256(2) 0.0637(10) Uani 1 1 d .
H92A H 1.0406 -0.2667 0.3482 0.096 Uiso 1 1 calc R
H92B H 1.1089 -0.3908 0.3216 0.096 Uiso 1 1 calc R
H92C H 0.9355 -0.3419 0.3510 0.096 Uiso 1 1 calc R
C12 C 0.8629(8) 0.0088(5) 0.4274(3) 0.099(2) Uani 1 1 d .
H12A H 0.8721 0.0866 0.4111 0.149 Uiso 1 1 calc R
H12B H 0.9396 -0.0488 0.4013 0.149 Uiso 1 1 calc R
H12C H 0.8757 -0.0127 0.4737 0.149 Uiso 1 1 calc R
C11 C 0.6900(6) -0.1085(4) 0.44576(19) 0.0666(11) Uani 1 1 d .
H11A H 0.5887 -0.1039 0.4438 0.100 Uiso 1 1 calc R
H11B H 0.7078 -0.1329 0.4913 0.100 Uiso 1 1 calc R
H11C H 0.7618 -0.1657 0.4181 0.100 Uiso 1 1 calc R
C21 C 0.4068(5) 0.5542(4) 0.1759(3) 0.0746(13) Uani 1 1 d .
H21A H 0.3395 0.5260 0.1608 0.112 Uiso 1 1 calc R
H21B H 0.4077 0.6296 0.1499 0.112 Uiso 1 1 calc R
H21C H 0.3725 0.5639 0.2225 0.112 Uiso 1 1 calc R
C51 C 0.7135(7) -0.0820(6) 0.0737(3) 0.095(2) Uani 1 1 d .
H51A H 0.8150 -0.1012 0.0820 0.142 Uiso 1 1 calc R
H51B H 0.6865 -0.0074 0.0445 0.142 Uiso 1 1 calc R
H51C H 0.7085 -0.1440 0.0528 0.142 Uiso 1 1 calc R
C81 C 0.5738(7) -0.3177(5) 0.3636(4) 0.113(2) Uani 1 1 d .
H81A H 0.6468 -0.3009 0.3817 0.169 Uiso 1 1 calc R
H81B H 0.6256 -0.3683 0.3294 0.169 Uiso 1 1 calc R
H81C H 0.5167 -0.3574 0.3988 0.169 Uiso 1 1 calc R
C82 C 0.3456(8) -0.1972(6) 0.3132(5) 0.152(4) Uani 1 1 d .
H82A H 0.2901 -0.1140 0.3021 0.227 Uiso 1 1 calc R
H82B H 0.2836 -0.2335 0.3478 0.227 Uiso 1 1 calc R
H82C H 0.3725 -0.2364 0.2740 0.227 Uiso 1 1 calc R
C80 C 0.4725(6) -0.2079(5) 0.3351(4) 0.119(3) Uani 1 1 d .
H80 H 0.4214 -0.1775 0.3778 0.143 Uiso 1 1 calc R

loop_
_atom_site_aniso_label
_atom_site_aniso_U_11
_atom_site_aniso_U_22
_atom_site_aniso_U_33
_atom_site_aniso_U_23
_atom_site_aniso_U_13
_atom_site_aniso_U_12
Cd1 0.03065(11) 0.03041(11) 0.02981(11) -0.00867(8) -0.00564(8) -0.01158(8)
Zr1 0.02599(12) 0.02332(12) 0.02900(13) -0.00400(9) -0.00586(9) -0.00749(10)
Zr2 0.02516(12) 0.02796(13) 0.02315(12) -0.00434(9) -0.00372(9) -0.00759(10)
Cl1 0.0430(4) 0.0355(3) 0.0396(4) -0.0153(3) 0.0002(3) -0.0129(3)
O4 0.0204(8) 0.0279(8) 0.0278(8) -0.0070(7) -0.0015(6) -0.0082(7)
O3 0.0199(8) 0.0281(8) 0.0312(9) -0.0055(7) -0.0031(7) -0.0089(7)
O13 0.0706(19) 0.122(3) 0.0525(16) 0.0231(17) -0.0207(15) -0.039(2)
O2 0.0375(10) 0.0265(9) 0.0331(9) -0.0029(7) -0.0054(8) -0.0093(8)
O1 0.0394(10) 0.0343(10) 0.0278(9) -0.0043(7) -0.0091(8) -0.0112(8)
O6 0.0332(10) 0.0437(11) 0.0360(10) -0.0045(8) -0.0133(8) -0.0068(9)
O8 0.0429(11) 0.0343(10) 0.0545(13) 0.0000(9) -0.0066(10) -0.0198(9)
O5 0.0324(9) 0.0295(9) 0.0329(9) -0.0100(7) -0.0099(7) -0.0092(8)
O7 0.0421(11) 0.0452(11) 0.0259(9) -0.0058(8) 0.0015(8) -0.0176(9)
O9 0.0347(10) 0.0289(9) 0.0461(11) -0.0056(8) -0.0099(9) -0.0028(8)
O10 0.0581(16) 0.0385(13) 0.104(2) -0.0200(14) 0.0184(16) -0.0172(12)
O11 0.0430(13) 0.0712(18) 0.084(2) -0.0304(15) 0.0119(13) -0.0162(13)
O12 0.088(2) 0.110(3) 0.0663(18) -0.0537(19) 0.0014(16) -0.048(2)
N1 0.0384(13) 0.0414(13) 0.0409(13) -0.0118(10) -0.0086(10) -0.0156(11)
C10 0.072(2) 0.0473(18) 0.0316(15) -0.0063(13) -0.0224(16) -0.0031(17)
C30 0.0226(12) 0.0469(16) 0.0568(18) -0.0194(14) 0.0009(12) -0.0142(12)
C41 0.0402(16) 0.0496(17) 0.0460(17) -0.0072(14) 0.0116(14) -0.0191(14)
C40 0.0212(11) 0.0413(14) 0.0354(14) -0.0133(11) 0.0003(10) -0.0125(11)
C1 0.0347(14) 0.0347(14) 0.0403(15) -0.0099(11) -0.0061(12) -0.0096(12)
C42 0.0273(13) 0.0460(16) 0.0446(16) -0.0119(13) -0.0032(12) -0.0027(12)
C50 0.0414(15) 0.0387(15) 0.0449(16) -0.0191(13) -0.0089(13) -0.0133(13)
C32 0.0315(16) 0.088(3) 0.075(3) -0.037(2) -0.0104(16) -0.0154(17)
C60 0.0407(16) 0.0454(17) 0.0511(18) -0.0073(14) -0.0211(14) -0.0108(14)
C31 0.0268(13) 0.0483(17) 0.0478(17) -0.0160(13) 0.0028(12) -0.0111(12)
C20 0.0560(19) 0.0330(15) 0.057(2) 0.0022(13) -0.0151(16) -0.0177(14)
C61 0.0402(18) 0.074(3) 0.067(2) -0.015(2) -0.0226(17) -0.0033(18)
C90 0.0345(15) 0.0340(14) 0.060(2) -0.0070(13) -0.0049(14) -0.0028(12)
C70 0.0461(16) 0.0494(17) 0.0297(14) -0.0027(12) -0.0003(12) -0.0167(14)
C22 0.064(2) 0.0457(18) 0.075(3) 0.0063(17) -0.0212(19) -0.0307(18)
C2 0.063(2) 0.0480(18) 0.0508(19) -0.0166(15) -0.0188(16) -0.0185(16)
C3 0.116(4) 0.062(2) 0.066(3) -0.019(2) -0.050(3) -0.007(3)
C72 0.0521(19) 0.059(2) 0.0495(19) -0.0023(15) 0.0000(15) -0.0278(17)
C62 0.061(2) 0.068(2) 0.0407(18) -0.0019(16) -0.0226(16) -0.0118(19)
C71 0.060(2) 0.074(2) 0.0353(16) -0.0158(16) 0.0029(15) -0.0227(19)
C52 0.058(2) 0.068(3) 0.144(5) -0.050(3) -0.045(3) -0.012(2)
C91 0.067(3) 0.058(2) 0.100(4) -0.040(2) -0.016(3) 0.003(2)
C92 0.052(2) 0.048(2) 0.074(3) 0.0032(18) -0.0179(19) 0.0003(17)
C12 0.152(5) 0.081(3) 0.102(4) 0.037(3) -0.096(4) -0.064(4)
C11 0.090(3) 0.076(3) 0.0395(18) 0.0129(17) -0.0176(19) -0.041(2)
C21 0.068(3) 0.044(2) 0.110(4) 0.008(2) -0.036(3) -0.0137(19)
C51 0.117(4) 0.128(4) 0.073(3) -0.070(3) 0.038(3) -0.081(4)
C81 0.106(4) 0.064(3) 0.177(7) 0.043(4) -0.051(4) -0.053(3)
C82 0.117(5) 0.104(5) 0.269(11) 0.053(6) -0.102(6) -0.080(4)
C80 0.075(3) 0.070(3) 0.215(8) 0.057(4) -0.049(4) -0.054(3)

loop_
_atom_type_symbol
_atom_type_description
_atom_type_scat_dispersion_real
_atom_type_scat_dispersion_imag
_atom_type_scat_source
C C 0.0033 0.0016 'International Tables Vol C Tables 4.2.6.8 and 6.1.1.4'
H H 0.0000 0.0000 'International Tables Vol C Tables 4.2.6.8 and 6.1.1.4'
Cd Cd -0.8075 1.2024 'International Tables Vol C Tables 4.2.6.8 and 6.1.1.4'
Cl Cl 0.1484 0.1585 'International Tables Vol C Tables 4.2.6.8 and 6.1.1.4'
N N 0.0061 0.0033 'International Tables Vol C Tables 4.2.6.8 and 6.1.1.4'
O O 0.0106 0.0060 'International Tables Vol C Tables 4.2.6.8 and 6.1.1.4'
Zr Zr -2.9673 0.5597 'International Tables Vol C Tables 4.2.6.8 and 6.1.1.4'

loop_
_geom_angle_atom_site_label_1
_geom_angle_atom_site_label_2
_geom_angle_atom_site_label_3
_geom_angle
N1 Cd1 O2 109.24(8)
N1 Cd1 O4 174.22(8)
O2 Cd1 O4 72.59(6)
N1 Cd1 O1 102.32(8)
O2 Cd1 O1 135.49(6)
O4 Cd1 O1 73.32(7)
N1 Cd1 O10 83.40(10)
O2 Cd1 O10 129.82(9)
O4 Cd1 O10 99.67(9)
O1 Cd1 O10 83.54(8)
N1 Cd1 O3 110.25(7)
O2 Cd1 O3 70.15(6)
O4 Cd1 O3 64.90(6)
O1 Cd1 O3 69.91(6)
O10 Cd1 O3 151.99(7)
N1 Cd1 Zr2 135.83(6)
O2 Cd1 Zr2 38.34(5)
O4 Cd1 Zr2 42.86(4)
O1 Cd1 Zr2 97.46(5)
O10 Cd1 Zr2 138.28(8)
O3 Cd1 Zr2 42.54(4)
N1 Cd1 Zr1 130.26(7)
O2 Cd1 Zr1 97.86(5)
O4 Cd1 Zr1 44.09(4)
O1 Cd1 Zr1 37.89(5)
O10 Cd1 Zr1 110.24(6)
O3 Cd1 Zr1 42.21(4)
Zr2 Cd1 Zr1 59.608(7)
O9 Zr1 O8 98.96(9)
O9 Zr1 O1 103.38(9)
O8 Zr1 O1 106.81(9)
O9 Zr1 O5 100.24(8)
O8 Zr1 O5 95.78(9)
O1 Zr1 O5 144.00(7)
O9 Zr1 O3 96.40(8)
O8 Zr1 O3 161.61(8)
O1 Zr1 O3 79.18(7)
O5 Zr1 O3 71.48(7)
O9 Zr1 O4 164.38(8)
O8 Zr1 O4 95.47(8)
O1 Zr1 O4 77.91(7)
O5 Zr1 O4 72.24(6)
O3 Zr1 O4 68.38(6)
O9 Zr1 Zr2 122.80(6)
O8 Zr1 Zr2 119.39(7)
O1 Zr1 Zr2 103.77(5)
O5 Zr1 Zr2 40.23(5)
O3 Zr1 Zr2 42.60(5)
O4 Zr1 Zr2 43.17(4)
O9 Zr1 Cd1 127.95(6)
O8 Zr1 Cd1 125.66(7)
O1 Zr1 Cd1 43.71(5)
O5 Zr1 Cd1 100.30(5)
O3 Zr1 Cd1 47.70(4)
O4 Zr1 Cd1 43.73(4)
Zr2 Zr1 Cd1 60.101(7)
O7 Zr2 O6 97.95(9)
O7 Zr2 O2 98.29(8)
O6 Zr2 O2 105.10(8)
O7 Zr2 O5 104.21(8)
O6 Zr2 O5 98.87(8)
O2 Zr2 O5 144.31(7)
O7 Zr2 O3 96.65(8)
O6 Zr2 O3 164.27(8)
O2 Zr2 O3 78.44(7)
O5 Zr2 O3 71.79(7)
O7 Zr2 O4 165.69(8)
O6 Zr2 O4 96.35(8)
O2 Zr2 O4 77.54(7)
O5 Zr2 O4 73.82(7)
O3 Zr2 O4 69.17(6)
O7 Zr2 Zr1 125.47(7)
O6 Zr2 Zr1 122.68(6)
O2 Zr2 Zr1 103.46(5)
O5 Zr2 Zr1 40.86(5)
O3 Zr2 Zr1 42.37(4)
O4 Zr2 Zr1 44.47(4)
O7 Zr2 Cd1 124.97(6)
O6 Zr2 Cd1 125.19(6)
O2 Zr2 Cd1 43.27(5)
O5 Zr2 Cd1 101.11(5)
O3 Zr2 Cd1 47.82(4)
O4 Zr2 Cd1 43.78(4)
Zr1 Zr2 Cd1 60.291(7)
O12 Cl1 O11 111.83(19)
O12 Cl1 O10 111.2(2)
O11 Cl1 O10 108.77(17)
O12 Cl1 O13 109.5(2)
O11 Cl1 O13 111.1(2)
O10 Cl1 O13 104.1(2)
C40 O4 Zr2 121.54(15)
C40 O4 Cd1 124.02(14)
Zr2 O4 Cd1 93.36(6)
C40 O4 Zr1 124.59(15)
Zr2 O4 Zr1 92.35(6)
Cd1 O4 Zr1 92.17(6)
C30 O3 Zr1 130.63(17)
C30 O3 Zr2 121.78(18)
Zr1 O3 Zr2 95.02(6)
C30 O3 Cd1 119.02(15)
Zr1 O3 Cd1 90.09(6)
Zr2 O3 Cd1 89.64(6)
C20 O2 Zr2 127.1(2)
C20 O2 Cd1 133.1(2)
Zr2 O2 Cd1 98.38(7)
C10 O1 Zr1 137.75(19)
C10 O1 Cd1 123.23(18)
Zr1 O1 Cd1 98.40(8)
C60 O6 Zr2 163.0(2)
C80 O8 Zr1 167.6(3)
C50 O5 Zr2 137.70(18)
C50 O5 Zr1 122.52(18)
Zr2 O5 Zr1 98.91(7)
C70 O7 Zr2 166.8(2)
C90 O9 Zr1 170.8(2)
Cl1 O10 Cd1 111.31(17)
C1 N1 Cd1 157.3(2)
O1 C10 C11 111.0(3)
O1 C10 C12 109.5(3)
C11 C10 C12 110.9(4)
O1 C10 H10 108.5
C11 C10 H10 108.5
C12 C10 H10 108.5
O3 C30 C32 110.9(3)
O3 C30 C31 111.1(2)
C32 C30 C31 110.9(3)
O3 C30 H30 107.9
C32 C30 H30 107.9
C31 C30 H30 107.9
C40 C41 H41A 109.5
C40 C41 H41B 109.5
H41A C41 H41B 109.5
C40 C41 H41C 109.5
H41A C41 H41C 109.5
H41B C41 H41C 109.5
O4 C40 C42 110.6(2)
O4 C40 C41 111.2(2)
C42 C40 C41 109.7(2)
O4 C40 H40 108.4
C42 C40 H40 108.4
C41 C40 H40 108.4
N1 C1 C2 178.5(3)
C40 C42 H42A 109.5
C40 C42 H42B 109.5
H42A C42 H42B 109.5
C40 C42 H42C 109.5
H42A C42 H42C 109.5
H42B C42 H42C 109.5
O5 C50 C51 109.2(3)
O5 C50 C52 110.9(3)
C51 C50 C52 113.8(4)
O5 C50 H50 107.6
C51 C50 H50 107.6
C52 C50 H50 107.6
C30 C32 H32A 109.5
C30 C32 H32B 109.5
H32A C32 H32B 109.5
C30 C32 H32C 109.5
H32A C32 H32C 109.5
H32B C32 H32C 109.5
O6 C60 C62 109.5(3)
O6 C60 C61 110.0(3)
C62 C60 C61 111.7(3)
O6 C60 H60 108.5
C62 C60 H60 108.5
C61 C60 H60 108.5
C30 C31 H31A 109.5
C30 C31 H31B 109.5
H31A C31 H31B 109.5
C30 C31 H31C 109.5
H31A C31 H31C 109.5
H31B C31 H31C 109.5
O2 C20 C21 111.4(3)
O2 C20 C22 109.9(3)
C21 C20 C22 115.0(3)
O2 C20 H20 106.7
C21 C20 H20 106.7
C22 C20 H20 106.7
C60 C61 H61A 109.5
C60 C61 H61B 109.5
H61A C61 H61B 109.5
C60 C61 H61C 109.5
H61A C61 H61C 109.5
H61B C61 H61C 109.5
O9 C90 C91 109.6(3)
O9 C90 C92 109.5(3)
C91 C90 C92 112.5(4)
O9 C90 H90 108.4
C91 C90 H90 108.4
C92 C90 H90 108.4
O7 C70 C71 109.4(3)
O7 C70 C72 109.4(3)
C71 C70 C72 111.9(3)
O7 C70 H70 108.7
C71 C70 H70 108.7
C72 C70 H70 108.7
C20 C22 H22A 109.5
C20 C22 H22B 109.5
H22A C22 H22B 109.5
C20 C22 H22C 109.5
H22A C22 H22C 109.5
H22B C22 H22C 109.5
C1 C2 C3 113.4(3)
C1 C2 H2A 108.9
C3 C2 H2A 108.9
C1 C2 H2B 108.9
C3 C2 H2B 108.9
H2A C2 H2B 107.7
C2 C3 H3A 109.5
C2 C3 H3B 109.5
H3A C3 H3B 109.5
C2 C3 H3C 109.5
H3A C3 H3C 109.5
H3B C3 H3C 109.5
C70 C72 H72A 109.5
C70 C72 H72B 109.5
H72A C72 H72B 109.5
C70 C72 H72C 109.5
H72A C72 H72C 109.5
H72B C72 H72C 109.5
C60 C62 H62A 109.5
C60 C62 H62B 109.5
H62A C62 H62B 109.5
C60 C62 H62C 109.5
H62A C62 H62C 109.5
H62B C62 H62C 109.5
C70 C71 H71A 109.5
C70 C71 H71B 109.5
H71A C71 H71B 109.5
C70 C71 H71C 109.5
H71A C71 H71C 109.5
H71B C71 H71C 109.5
C50 C52 H52A 109.5
C50 C52 H52B 109.5
H52A C52 H52B 109.5
C50 C52 H52C 109.5
H52A C52 H52C 109.5
H52B C52 H52C 109.5
C90 C91 H91A 109.5
C90 C91 H91B 109.5
H91A C91 H91B 109.5
C90 C91 H91C 109.5
H91A C91 H91C 109.5
H91B C91 H91C 109.5
C90 C92 H92A 109.5
C90 C92 H92B 109.5
H92A C92 H92B 109.5
C90 C92 H92C 109.5
H92A C92 H92C 109.5
H92B C92 H92C 109.5
C10 C12 H12A 109.5
C10 C12 H12B 109.5
H12A C12 H12B 109.5
C10 C12 H12C 109.5
H12A C12 H12C 109.5
H12B C12 H12C 109.5
C10 C11 H11A 109.5
C10 C11 H11B 109.5
H11A C11 H11B 109.5
C10 C11 H11C 109.5
H11A C11 H11C 109.5
H11B C11 H11C 109.5
C20 C21 H21A 109.5
C20 C21 H21B 109.5
H21A C21 H21B 109.5
C20 C21 H21C 109.5
H21A C21 H21C 109.5
H21B C21 H21C 109.5
C50 C51 H51A 109.5
C50 C51 H51B 109.5
H51A C51 H51B 109.5
C50 C51 H51C 109.5
H51A C51 H51C 109.5
H51B C51 H51C 109.5
C80 C81 H81A 109.5
C80 C81 H81B 109.5
H81A C81 H81B 109.5
C80 C81 H81C 109.5
H81A C81 H81C 109.5
H81B C81 H81C 109.5
C80 C82 H82A 109.5
C80 C82 H82B 109.5
H82A C82 H82B 109.5
C80 C82 H82C 109.5
H82A C82 H82C 109.5
H82B C82 H82C 109.5
C82 C80 O8 117.7(5)
C82 C80 C81 125.1(5)
O8 C80 C81 113.7(4)
C82 C80 H80 96.2
O8 C80 H80 96.2
C81 C80 H80 96.2

loop_
_geom_bond_atom_site_label_1
_geom_bond_atom_site_label_2
_geom_bond_distance
Cd1 N1 2.282(2)
Cd1 O2 2.3017(19)
Cd1 O4 2.3024(17)
Cd1 O1 2.3248(19)
Cd1 O10 2.388(3)
Cd1 O3 2.4617(17)
Cd1 Zr2 3.3219(3)
Cd1 Zr1 3.3282(3)
Zr1 O9 1.9194(19)
Zr1 O8 1.922(2)
Zr1 O1 2.0661(19)
Zr1 O5 2.1886(19)
Zr1 O3 2.2362(17)
Zr1 O4 2.3176(17)
Zr1 Zr2 3.3054(4)
Zr2 O7 1.9250(19)
Zr2 O6 1.934(2)
Zr2 O2 2.0831(19)
Zr2 O5 2.1611(18)
Zr2 O3 2.2461(18)
Zr2 O4 2.2635(17)
Cl1 O12 1.391(3)
Cl1 O11 1.414(3)
Cl1 O10 1.436(3)
Cl1 O13 1.439(3)
O4 C40 1.451(3)
O3 C30 1.445(3)
O2 C20 1.442(3)
O1 C10 1.428(4)
O6 C60 1.415(4)
O8 C80 1.400(4)
O5 C50 1.432(3)
O7 C70 1.417(3)
O9 C90 1.412(3)
N1 C1 1.139(4)
C10 C11 1.489(6)
C10 C12 1.506(7)
C10 H10 0.9800
C30 C32 1.482(5)
C30 C31 1.518(4)
C30 H30 0.9800
C41 C40 1.518(4)
C41 H41A 0.9600
C41 H41B 0.9600
C41 H41C 0.9600
C40 C42 1.512(4)
C40 H40 0.9800
C1 C2 1.453(4)
C42 H42A 0.9600
C42 H42B 0.9600
C42 H42C 0.9600
C50 C51 1.490(5)
C50 C52 1.494(5)
C50 H50 0.9800
C32 H32A 0.9600
C32 H32B 0.9600
C32 H32C 0.9600
C60 C62 1.504(5)
C60 C61 1.515(5)
C60 H60 0.9800
C31 H31A 0.9600
C31 H31B 0.9600
C31 H31C 0.9600
C20 C21 1.457(5)
C20 C22 1.489(5)
C20 H20 0.9800
C61 H61A 0.9600
C61 H61B 0.9600
C61 H61C 0.9600
C90 C91 1.495(6)
C90 C92 1.507(5)
C90 H90 0.9800
C70 C71 1.503(5)
C70 C72 1.510(5)
C70 H70 0.9800
C22 H22A 0.9600
C22 H22B 0.9600
C22 H22C 0.9600
C2 C3 1.480(6)
C2 H2A 0.9700
C2 H2B 0.9700
C3 H3A 0.9600
C3 H3B 0.9600
C3 H3C 0.9600
C72 H72A 0.9600
C72 H72B 0.9600
C72 H72C 0.9600
C62 H62A 0.9600
C62 H62B 0.9600
C62 H62C 0.9600
C71 H71A 0.9600
C71 H71B 0.9600
C71 H71C 0.9600
C52 H52A 0.9600
C52 H52B 0.9600
C52 H52C 0.9600
C91 H91A 0.9600
C91 H91B 0.9600
C91 H91C 0.9600
C92 H92A 0.9600
C92 H92B 0.9600
C92 H92C 0.9600
C12 H12A 0.9600
C12 H12B 0.9600
C12 H12C 0.9600
C11 H11A 0.9600
C11 H11B 0.9600
C11 H11C 0.9600
C21 H21A 0.9600
C21 H21B 0.9600
C21 H21C 0.9600
C51 H51A 0.9600
C51 H51B 0.9600
C51 H51C 0.9600
C81 C80 1.434(7)
C81 H81A 0.9600
C81 H81B 0.9600
C81 H81C 0.9600
C82 C80 1.344(8)
C82 H82A 0.9600
C82 H82B 0.9600
C82 H82C 0.9600
C80 H80 0.9800

loop_
_geom_torsion_atom_site_label_1
_geom_torsion_atom_site_label_2
_geom_torsion_atom_site_label_3
_geom_torsion_atom_site_label_4
_geom_torsion
N1 Cd1 Zr1 O9 -16.25(12)
O2 Cd1 Zr1 O9 107.30(10)
O4 Cd1 Zr1 O9 162.10(10)
O1 Cd1 Zr1 O9 -66.98(11)
O10 Cd1 Zr1 O9 -114.98(12)
O3 Cd1 Zr1 O9 58.78(10)
Zr2 Cd1 Zr1 O9 110.12(8)
N1 Cd1 Zr1 O8 127.12(12)
O2 Cd1 Zr1 O8 -109.32(10)
O4 Cd1 Zr1 O8 -54.53(11)
O1 Cd1 Zr1 O8 76.39(12)
O10 Cd1 Zr1 O8 28.40(13)
O3 Cd1 Zr1 O8 -157.85(11)
Zr2 Cd1 Zr1 O8 -106.51(9)
N1 Cd1 Zr1 O1 50.73(12)
O2 Cd1 Zr1 O1 174.28(9)
O4 Cd1 Zr1 O1 -130.92(10)
O10 Cd1 Zr1 O1 -48.00(12)
O3 Cd1 Zr1 O1 125.76(10)
Zr2 Cd1 Zr1 O1 177.10(8)
N1 Cd1 Zr1 O5 -128.03(10)
O2 Cd1 Zr1 O5 -4.47(7)
O4 Cd1 Zr1 O5 50.33(8)
O1 Cd1 Zr1 O5 -178.76(9)
O10 Cd1 Zr1 O5 133.25(10)
O3 Cd1 Zr1 O5 -52.99(8)
Zr2 Cd1 Zr1 O5 -1.66(5)
N1 Cd1 Zr1 O3 -75.03(10)
O2 Cd1 Zr1 O3 48.52(8)
O4 Cd1 Zr1 O3 103.32(9)
O1 Cd1 Zr1 O3 -125.76(10)
O10 Cd1 Zr1 O3 -173.76(11)
Zr2 Cd1 Zr1 O3 51.34(6)
N1 Cd1 Zr1 O4 -178.35(10)
O2 Cd1 Zr1 O4 -54.80(8)
O1 Cd1 Zr1 O4 130.92(10)
O10 Cd1 Zr1 O4 82.92(11)
O3 Cd1 Zr1 O4 -103.32(9)
Zr2 Cd1 Zr1 O4 -51.98(6)
N1 Cd1 Zr1 Zr2 -126.37(9)
O2 Cd1 Zr1 Zr2 -2.81(5)
O4 Cd1 Zr1 Zr2 51.98(6)
O1 Cd1 Zr1 Zr2 -177.10(8)
O10 Cd1 Zr1 Zr2 134.91(9)
O3 Cd1 Zr1 Zr2 -51.34(6)
O9 Zr1 Zr2 O7 -4.45(11)
O8 Zr1 Zr2 O7 -129.59(11)
O1 Zr1 Zr2 O7 111.74(10)
O5 Zr1 Zr2 O7 -68.72(11)
O3 Zr1 Zr2 O7 55.25(10)
O4 Zr1 Zr2 O7 166.55(10)
Cd1 Zr1 Zr2 O7 113.81(8)
O9 Zr1 Zr2 O6 126.77(11)
O8 Zr1 Zr2 O6 1.63(11)
O1 Zr1 Zr2 O6 -117.04(9)
O5 Zr1 Zr2 O6 62.50(10)
O3 Zr1 Zr2 O6 -173.54(10)
O4 Zr1 Zr2 O6 -62.23(10)
Cd1 Zr1 Zr2 O6 -114.98(7)
O9 Zr1 Zr2 O2 -115.09(9)
O8 Zr1 Zr2 O2 119.77(10)
O1 Zr1 Zr2 O2 1.10(8)
O5 Zr1 Zr2 O2 -179.36(9)
O3 Zr1 Zr2 O2 -55.39(8)
O4 Zr1 Zr2 O2 55.91(8)
Cd1 Zr1 Zr2 O2 3.17(6)
O9 Zr1 Zr2 O5 64.27(11)
O8 Zr1 Zr2 O5 -60.87(11)
O1 Zr1 Zr2 O5 -179.54(9)
O3 Zr1 Zr2 O5 123.96(10)
O4 Zr1 Zr2 O5 -124.73(10)
Cd1 Zr1 Zr2 O5 -177.48(8)
O9 Zr1 Zr2 O3 -59.69(10)
O8 Zr1 Zr2 O3 175.17(10)
O1 Zr1 Zr2 O3 56.50(9)
O5 Zr1 Zr2 O3 -123.96(10)
O4 Zr1 Zr2 O3 111.31(9)
Cd1 Zr1 Zr2 O3 58.56(6)
O9 Zr1 Zr2 O4 -171.00(10)
O8 Zr1 Zr2 O4 63.86(10)
O1 Zr1 Zr2 O4 -54.81(8)
O5 Zr1 Zr2 O4 124.73(10)
O3 Zr1 Zr2 O4 -111.31(9)
Cd1 Zr1 Zr2 O4 -52.75(6)
O9 Zr1 Zr2 Cd1 -118.25(8)
O8 Zr1 Zr2 Cd1 116.61(8)
O1 Zr1 Zr2 Cd1 -2.06(6)
O5 Zr1 Zr2 Cd1 177.48(8)
O3 Zr1 Zr2 Cd1 -58.56(6)
O4 Zr1 Zr2 Cd1 52.75(6)
N1 Cd1 Zr2 O7 3.53(12)
O2 Cd1 Zr2 O7 60.91(11)
O4 Cd1 Zr2 O7 -168.29(10)
O1 Cd1 Zr2 O7 -112.80(9)
O10 Cd1 Zr2 O7 158.57(12)
O3 Cd1 Zr2 O7 -63.70(10)
Zr1 Cd1 Zr2 O7 -114.59(8)
N1 Cd1 Zr2 O6 -130.87(12)
O2 Cd1 Zr2 O6 -73.50(11)
O4 Cd1 Zr2 O6 57.30(10)
O1 Cd1 Zr2 O6 112.80(9)
O10 Cd1 Zr2 O6 24.16(13)
O3 Cd1 Zr2 O6 161.89(10)
Zr1 Cd1 Zr2 O6 111.00(8)
N1 Cd1 Zr2 O2 -57.38(12)
O4 Cd1 Zr2 O2 130.80(10)
O1 Cd1 Zr2 O2 -173.71(9)
O10 Cd1 Zr2 O2 97.66(12)
O3 Cd1 Zr2 O2 -124.61(10)
Zr1 Cd1 Zr2 O2 -175.50(8)
N1 Cd1 Zr2 O5 119.81(11)
O2 Cd1 Zr2 O5 177.19(9)
O4 Cd1 Zr2 O5 -52.02(8)
O1 Cd1 Zr2 O5 3.48(7)
O10 Cd1 Zr2 O5 -85.16(11)
O3 Cd1 Zr2 O5 52.57(8)
Zr1 Cd1 Zr2 O5 1.68(5)
N1 Cd1 Zr2 O3 67.24(11)
O2 Cd1 Zr2 O3 124.61(10)
O4 Cd1 Zr2 O3 -104.59(8)
O1 Cd1 Zr2 O3 -49.09(8)
O10 Cd1 Zr2 O3 -137.73(11)
Zr1 Cd1 Zr2 O3 -50.89(6)
N1 Cd1 Zr2 O4 171.82(11)
O2 Cd1 Zr2 O4 -130.80(10)
O1 Cd1 Zr2 O4 55.50(8)
O10 Cd1 Zr2 O4 -33.14(12)
O3 Cd1 Zr2 O4 104.59(8)
Zr1 Cd1 Zr2 O4 53.70(6)
N1 Cd1 Zr2 Zr1 118.12(9)
O2 Cd1 Zr2 Zr1 175.50(8)
O4 Cd1 Zr2 Zr1 -53.70(6)
O1 Cd1 Zr2 Zr1 1.80(5)
O10 Cd1 Zr2 Zr1 -86.84(10)
O3 Cd1 Zr2 Zr1 50.89(6)
O7 Zr2 O4 C40 176.2(3)
O6 Zr2 O4 C40 -2.30(18)
O2 Zr2 O4 C40 101.80(18)
O5 Zr2 O4 C40 -99.73(17)
O3 Zr2 O4 C40 -175.98(18)
Zr1 Zr2 O4 C40 -133.77(19)
Cd1 Zr2 O4 C40 133.91(19)
O7 Zr2 O4 Cd1 42.3(3)
O6 Zr2 O4 Cd1 -136.21(8)
O2 Zr2 O4 Cd1 -32.10(7)
O5 Zr2 O4 Cd1 126.36(7)
O3 Zr2 O4 Cd1 50.11(6)
Zr1 Zr2 O4 Cd1 92.32(6)
O7 Zr2 O4 Zr1 -50.0(3)
O6 Zr2 O4 Zr1 131.47(8)
O2 Zr2 O4 Zr1 -124.42(7)
O5 Zr2 O4 Zr1 34.04(6)
O3 Zr2 O4 Zr1 -42.20(6)
Cd1 Zr2 O4 Zr1 -92.32(6)
N1 Cd1 O4 C40 147.9(7)
O2 Cd1 O4 C40 -102.72(19)
O1 Cd1 O4 C40 106.34(19)
O10 Cd1 O4 C40 26.1(2)
O3 Cd1 O4 C40 -178.5(2)
Zr2 Cd1 O4 C40 -132.2(2)
Zr1 Cd1 O4 C40 135.3(2)
N1 Cd1 O4 Zr2 -79.9(8)
O2 Cd1 O4 Zr2 29.48(6)
O1 Cd1 O4 Zr2 -121.46(7)
O10 Cd1 O4 Zr2 158.34(8)
O3 Cd1 O4 Zr2 -46.27(6)
Zr1 Cd1 O4 Zr2 -92.49(6)
N1 Cd1 O4 Zr1 12.6(8)
O2 Cd1 O4 Zr1 121.97(7)
O1 Cd1 O4 Zr1 -28.97(6)
O10 Cd1 O4 Zr1 -109.17(8)
O3 Cd1 O4 Zr1 46.22(6)
Zr2 Cd1 O4 Zr1 92.49(6)
O9 Zr1 O4 C40 160.9(3)
O8 Zr1 O4 C40 3.41(19)
O1 Zr1 O4 C40 -102.65(18)
O5 Zr1 O4 C40 97.75(18)
O3 Zr1 O4 C40 174.34(19)
Zr2 Zr1 O4 C40 131.6(2)
Cd1 Zr1 O4 C40 -134.9(2)
O9 Zr1 O4 Zr2 29.2(3)
O8 Zr1 O4 Zr2 -128.21(8)
O1 Zr1 O4 Zr2 125.73(7)
O5 Zr1 O4 Zr2 -33.88(6)
O3 Zr1 O4 Zr2 42.72(6)
Cd1 Zr1 O4 Zr2 93.45(6)
O9 Zr1 O4 Cd1 -64.2(3)
O8 Zr1 O4 Cd1 138.34(8)
O1 Zr1 O4 Cd1 32.28(7)
O5 Zr1 O4 Cd1 -127.33(7)
O3 Zr1 O4 Cd1 -50.74(6)
Zr2 Zr1 O4 Cd1 -93.45(6)
O9 Zr1 O3 C30 -7.4(2)
O8 Zr1 O3 C30 -154.0(3)
O1 Zr1 O3 C30 95.0(2)
O5 Zr1 O3 C30 -106.1(2)
O4 Zr1 O3 C30 176.2(2)
Zr2 Zr1 O3 C30 -140.5(2)
Cd1 Zr1 O3 C30 129.8(2)
O9 Zr1 O3 Zr2 133.09(8)
O8 Zr1 O3 Zr2 -13.5(3)
O1 Zr1 O3 Zr2 -124.45(8)
O5 Zr1 O3 Zr2 34.40(6)
O4 Zr1 O3 Zr2 -43.29(6)
Cd1 Zr1 O3 Zr2 -89.64(6)
O9 Zr1 O3 Cd1 -137.27(8)
O8 Zr1 O3 Cd1 76.2(3)
O1 Zr1 O3 Cd1 -34.81(7)
O5 Zr1 O3 Cd1 124.04(7)
O4 Zr1 O3 Cd1 46.35(6)
Zr2 Zr1 O3 Cd1 89.64(6)
O7 Zr2 O3 C30 7.78(19)
O6 Zr2 O3 C30 165.9(3)
O2 Zr2 O3 C30 -89.36(19)
O5 Zr2 O3 C30 110.60(19)
O4 Zr2 O3 C30 -170.28(19)
Zr1 Zr2 O3 C30 145.4(2)
Cd1 Zr2 O3 C30 -124.52(19)
O7 Zr2 O3 Zr1 -137.65(8)
O6 Zr2 O3 Zr1 20.5(3)
O2 Zr2 O3 Zr1 125.21(7)
O5 Zr2 O3 Zr1 -34.83(6)
O4 Zr2 O3 Zr1 44.29(6)
Cd1 Zr2 O3 Zr1 90.05(6)
O7 Zr2 O3 Cd1 132.30(7)
O6 Zr2 O3 Cd1 -69.6(3)
O2 Zr2 O3 Cd1 35.16(6)
O5 Zr2 O3 Cd1 -124.88(7)
O4 Zr2 O3 Cd1 -45.76(5)
Zr1 Zr2 O3 Cd1 -90.05(6)
N1 Cd1 O3 C30 -10.0(2)
O2 Cd1 O3 C30 93.9(2)
O4 Cd1 O3 C30 173.4(2)
O1 Cd1 O3 C30 -106.1(2)
O10 Cd1 O3 C30 -125.6(3)
Zr2 Cd1 O3 C30 126.8(2)
Zr1 Cd1 O3 C30 -138.2(2)
N1 Cd1 O3 Zr1 128.20(8)
O2 Cd1 O3 Zr1 -127.90(8)
O4 Cd1 O3 Zr1 -48.39(6)
O1 Cd1 O3 Zr1 32.05(6)
O10 Cd1 O3 Zr1 12.6(2)
Zr2 Cd1 O3 Zr1 -95.02(6)
N1 Cd1 O3 Zr2 -136.78(8)
O2 Cd1 O3 Zr2 -32.88(6)
O4 Cd1 O3 Zr2 46.63(6)
O1 Cd1 O3 Zr2 127.07(7)
O10 Cd1 O3 Zr2 107.6(2)
Zr1 Cd1 O3 Zr2 95.02(6)
O7 Zr2 O2 C20 34.0(2)
O6 Zr2 O2 C20 -66.6(2)
O5 Zr2 O2 C20 162.9(2)
O3 Zr2 O2 C20 129.2(2)
O4 Zr2 O2 C20 -159.9(2)
Zr1 Zr2 O2 C20 163.6(2)
Cd1 Zr2 O2 C20 167.7(3)
O7 Zr2 O2 Cd1 -133.64(8)
O6 Zr2 O2 Cd1 125.75(8)
O5 Zr2 O2 Cd1 -4.73(16)
O3 Zr2 O2 Cd1 -38.50(7)
O4 Zr2 O2 Cd1 32.44(6)
Zr1 Zr2 O2 Cd1 -4.01(7)
N1 Cd1 O2 C20 -24.9(3)
O4 Cd1 O2 C20 160.9(3)
O1 Cd1 O2 C20 -157.6(2)
O10 Cd1 O2 C20 72.7(3)
O3 Cd1 O2 C20 -130.2(3)
Zr2 Cd1 O2 C20 -166.5(3)
Zr1 Cd1 O2 C20 -162.6(2)
N1 Cd1 O2 Zr2 141.57(8)
O4 Cd1 O2 Zr2 -32.66(7)
O1 Cd1 O2 Zr2 8.92(13)
O10 Cd1 O2 Zr2 -120.82(10)
O3 Cd1 O2 Zr2 36.27(6)
Zr1 Cd1 O2 Zr2 3.91(7)
O9 Zr1 O1 C10 -57.7(3)
O8 Zr1 O1 C10 46.1(3)
O5 Zr1 O1 C10 172.6(3)
O3 Zr1 O1 C10 -151.8(3)
O4 Zr1 O1 C10 138.2(3)
Zr2 Zr1 O1 C10 173.1(3)
Cd1 Zr1 O1 C10 170.5(4)
O9 Zr1 O1 Cd1 131.75(8)
O8 Zr1 O1 Cd1 -124.41(9)
O5 Zr1 O1 Cd1 2.08(16)
O3 Zr1 O1 Cd1 37.67(7)
O4 Zr1 O1 Cd1 -32.29(6)
Zr2 Zr1 O1 Cd1 2.59(7)
N1 Cd1 O1 C10 44.8(3)
O2 Cd1 O1 C10 179.5(2)
O4 Cd1 O1 C10 -139.1(3)
O10 Cd1 O1 C10 -37.0(3)
O3 Cd1 O1 C10 152.1(3)
Zr2 Cd1 O1 C10 -174.9(2)
Zr1 Cd1 O1 C10 -172.4(3)
N1 Cd1 O1 Zr1 -142.79(9)
O2 Cd1 O1 Zr1 -8.09(13)
O4 Cd1 O1 Zr1 33.29(7)
O10 Cd1 O1 Zr1 135.44(11)
O3 Cd1 O1 Zr1 -35.49(6)
Zr2 Cd1 O1 Zr1 -2.52(7)
O7 Zr2 O6 C60 5.9(7)
O2 Zr2 O6 C60 106.8(7)
O5 Zr2 O6 C60 -99.9(7)
O3 Zr2 O6 C60 -152.1(6)
O4 Zr2 O6 C60 -174.5(7)
Zr1 Zr2 O6 C60 -135.9(7)
Cd1 Zr2 O6 C60 149.7(7)
O9 Zr1 O8 C80 5.9(19)
O1 Zr1 O8 C80 -101.1(19)
O5 Zr1 O8 C80 107.3(19)
O3 Zr1 O8 C80 152.3(19)
Zr2 Zr1 O8 C80 141.8(19)
Cd1 Zr1 O8 C80 -145.6(19)
O7 Zr2 O5 C50 -62.7(3)
O6 Zr2 O5 C50 37.9(3)
O2 Zr2 O5 C50 169.8(2)
O3 Zr2 O5 C50 -155.2(3)
O4 Zr2 O5 C50 131.9(3)
Zr1 Zr2 O5 C50 168.8(3)
Cd1 Zr2 O5 C50 166.5(2)
O7 Zr2 O5 Zr1 128.48(8)
O6 Zr2 O5 Zr1 -130.92(8)
O2 Zr2 O5 Zr1 1.07(16)
O3 Zr2 O5 Zr1 36.05(6)
O4 Zr2 O5 Zr1 -36.83(6)
Cd1 Zr2 O5 Zr1 -2.23(7)
O9 Zr1 O5 C50 59.2(2)
O8 Zr1 O5 C50 -41.0(2)
O1 Zr1 O5 C50 -170.30(18)
O3 Zr1 O5 C50 152.6(2)
O4 Zr1 O5 C50 -134.9(2)
Zr2 Zr1 O5 C50 -171.1(2)
Cd1 Zr1 O5 C50 -168.84(18)
O9 Zr1 O5 Zr2 -129.69(8)
O8 Zr1 O5 Zr2 130.10(9)
O1 Zr1 O5 Zr2 0.76(16)
O3 Zr1 O5 Zr2 -36.31(6)
O4 Zr1 O5 Zr2 36.19(6)
Cd1 Zr1 O5 Zr2 2.22(7)
O6 Zr2 O7 C70 34.0(9)
O2 Zr2 O7 C70 -72.7(9)
O5 Zr2 O7 C70 135.3(9)
O3 Zr2 O7 C70 -151.9(9)
O4 Zr2 O7 C70 -144.5(8)
Zr1 Zr2 O7 C70 174.2(9)
Cd1 Zr2 O7 C70 -109.9(9)
O8 Zr1 O9 C90 9.0(14)
O1 Zr1 O9 C90 118.8(14)
O5 Zr1 O9 C90 -88.6(14)
O3 Zr1 O9 C90 -160.8(14)
O4 Zr1 O9 C90 -148.3(12)
Zr2 Zr1 O9 C90 -124.8(13)
Cd1 Zr1 O9 C90 159.6(13)
O12 Cl1 O10 Cd1 -108.4(2)
O11 Cl1 O10 Cd1 128.05(18)
O13 Cl1 O10 Cd1 9.5(2)
N1 Cd1 O10 Cl1 73.35(19)
O2 Cd1 O10 Cl1 -36.3(2)
O4 Cd1 O10 Cl1 -111.59(18)
O1 Cd1 O10 Cl1 176.6(2)
O3 Cd1 O10 Cl1 -165.01(10)
Zr2 Cd1 O10 Cl1 -89.43(18)
Zr1 Cd1 O10 Cl1 -156.06(15)
O2 Cd1 N1 C1 131.2(6)
O4 Cd1 N1 C1 -121.2(8)
O1 Cd1 N1 C1 -80.6(6)
O10 Cd1 N1 C1 1.2(6)
O3 Cd1 N1 C1 -153.5(6)
Zr2 Cd1 N1 C1 164.8(6)
Zr1 Cd1 N1 C1 -109.8(6)
Zr1 O1 C10 C11 -13.4(5)
Cd1 O1 C10 C11 155.4(3)
Zr1 O1 C10 C12 109.3(4)
Cd1 O1 C10 C12 -81.9(4)
Zr1 O3 C30 C32 -64.1(3)
Zr2 O3 C30 C32 164.0(2)
Cd1 O3 C30 C32 54.4(3)
Zr1 O3 C30 C31 59.7(3)
Zr2 O3 C30 C31 -72.2(3)
Cd1 O3 C30 C31 178.2(2)
Zr2 O4 C40 C42 -64.6(3)
Cd1 O4 C40 C42 55.2(3)
Zr1 O4 C40 C42 176.60(17)
Zr2 O4 C40 C41 173.23(18)
Cd1 O4 C40 C41 -67.0(3)
Zr1 O4 C40 C41 54.4(3)
Cd1 N1 C1 C2 72(13)
Zr2 O5 C50 C51 68.9(4)
Zr1 O5 C50 C51 -124.3(4)
Zr2 O5 C50 C52 -57.3(4)
Zr1 O5 C50 C52 109.6(3)
Zr2 O6 C60 C62 -11.9(8)
Zr2 O6 C60 C61 -135.1(6)
Zr2 O2 C20 C21 101.9(4)
Cd1 O2 C20 C21 -94.9(4)
Zr2 O2 C20 C22 -129.5(3)
Cd1 O2 C20 C22 33.7(4)
Zr1 O9 C90 C91 43.7(15)
Zr1 O9 C90 C92 -80.1(14)
Zr2 O7 C70 C71 -115.0(8)
Zr2 O7 C70 C72 122.2(8)
N1 C1 C2 C3 -3(13)
Zr1 O8 C80 C82 -140.3(15)
Zr1 O8 C80 C81 20(2)
